data_4135562
loop_
_publ_author_name
'Kim, Haesol'
'Shin, Dongyup'
'Yang, Woojin'
'Won, Da Hye'
'Oh, Hyung-Suk'
'Chung, Min Wook'
'Jeong, Donghyuk'
'Kim, Sun Hee'
'Chae, Keun Hwa'
'Ryu, Ji Yeon'
'Lee, Junseong'
'Cho, Sung June'
'Seo, Jiwon'
'Kim, Hyungjun'
'Choi, Chang Hyuck'

_publ_section_title
;
 Identification of Single-Atom Ni Site Active toward Electrochemical
 CO<sub>2</sub> Conversion to CO.
;
_journal_issue 2
_journal_name_full 'Journal of the American Chemical Society'
_journal_page_first 925
_journal_page_last 933
_journal_paper_doi 10.1021/jacs.0c11008
_journal_volume 143
_journal_year 2021
_chemical_formula_moiety 'C44 H28 Cl N3 Ni O, 0.83(C H2 Cl2)'
_chemical_formula_sum 'C44.83 H29.67 Cl2.67 N3 Ni O'
_chemical_formula_weight 779.64
_space_group_crystal_system monoclinic
_space_group_IT_number 14
_space_group_name_Hall '-P 2yn'
_space_group_name_H-M_alt 'P 1 21/n 1'
_atom_sites_solution_hydrogens geom
_atom_sites_solution_primary iterative
_audit_creation_date 2019-05-12
_audit_creation_method
;
Olex2 1.2
(compiled 2018.05.29 svn.r3508 for OlexSys, GUI svn.r5506)
;
_cell_angle_alpha 90
_cell_angle_beta 102.949(2)
_cell_angle_gamma 90
_cell_formula_units_Z 4
_cell_length_a 12.0656(5)
_cell_length_b 21.6889(9)
_cell_length_c 14.4031(6)
_cell_measurement_reflns_used 9896
_cell_measurement_temperature 100(2)
_cell_measurement_theta_max 25.512
_cell_measurement_theta_min 2.204
_cell_volume 3673.3(3)
_computing_cell_refinement 'SAINT v8.34A (Bruker, 2013)'
_computing_data_reduction 'SAINT v8.34A (Bruker, 2013)'
_computing_molecular_graphics 'Olex2 (Dolomanov et al., 2009)'
_computing_publication_material 'Olex2 (Dolomanov et al., 2009)'
_computing_structure_refinement 'XL (Sheldrick, 2008)'
_computing_structure_solution 'olex2.solve (Bourhis et al., 2015)'
_diffrn_ambient_temperature 100.15
_diffrn_measured_fraction_theta_full 0.993
_diffrn_measured_fraction_theta_max 0.982
_diffrn_measurement_device_type 'Bruker APEX-II CCD'
_diffrn_measurement_method '\f and \w scans'
_diffrn_radiation_type MoK\a
_diffrn_radiation_wavelength 0.71073
_diffrn_reflns_av_R_equivalents 0.0563
_diffrn_reflns_av_unetI/netI 0.0450
_diffrn_reflns_Laue_measured_fraction_full 0.993
_diffrn_reflns_Laue_measured_fraction_max 0.982
_diffrn_reflns_limit_h_max 14
_diffrn_reflns_limit_h_min -14
_diffrn_reflns_limit_k_max 25
_diffrn_reflns_limit_k_min -26
_diffrn_reflns_limit_l_max 17
_diffrn_reflns_limit_l_min -16
_diffrn_reflns_number 41881
_diffrn_reflns_point_group_measured_fraction_full 0.993
_diffrn_reflns_point_group_measured_fraction_max 0.982
_diffrn_reflns_theta_full 25.242
_diffrn_reflns_theta_max 25.524
_diffrn_reflns_theta_min 2.205
_diffrn_standards_number 0
_exptl_absorpt_coefficient_mu 0.763
_exptl_absorpt_correction_T_max 0.7452
_exptl_absorpt_correction_T_min 0.4740
_exptl_absorpt_correction_type multi-scan
_exptl_absorpt_process_details
'SADABS-2014/2 (Bruker,2014/2) was used for absorption correction. wR2(int) was 0.1173 before and 0.0567 after correction. The Ratio of minimum to maximum transmission is 0.6361. The \l/2 correction factor is 0.00150.'
_exptl_crystal_density_diffrn 1.410
_exptl_crystal_description block
_exptl_crystal_F_000 1604
_refine_diff_density_max 1.245
_refine_diff_density_min -0.672
_refine_diff_density_rms 0.090
_refine_ls_extinction_method none
_refine_ls_goodness_of_fit_ref 1.129
_refine_ls_hydrogen_treatment constr
_refine_ls_matrix_type full
_refine_ls_number_parameters 532
_refine_ls_number_reflns 6743
_refine_ls_number_restraints 87
_refine_ls_restrained_S_all 1.158
_refine_ls_R_factor_all 0.0904
_refine_ls_R_factor_gt 0.0700
_refine_ls_shift/su_max 0.001
_refine_ls_shift/su_mean 0.000
_refine_ls_structure_factor_coef Fsqd
_refine_ls_weighting_details 'w=1/[\s^2^(Fo^2^)+(0.0559P)^2^+13.0740P] where P=(Fo^2^+2Fc^2^)/3'
_refine_ls_weighting_scheme calc
_refine_ls_wR_factor_gt 0.1557
_refine_ls_wR_factor_ref 0.1653
_reflns_Friedel_coverage 0.000
_reflns_number_gt 5419
_reflns_number_total 6743
_reflns_threshold_expression 'I > 2\s(I)'
_cod_data_source_file ja0c11008_si_002.cif
_cod_data_source_block sjw01-1
_cod_database_code 4135562
_shelxl_version_number 2014-3
_shelx_space_group_comment
;
The symmetry employed for this shelxl refinement is uniquely defined
by the following loop, which should always be used as a source of
symmetry information in preference to the above space-group names.
They are only intended as comments.
;
_olex2_refinement_description
;
1. Fixed Uiso
 At 1.2 times of:
  All C(H) groups, All C(H,H) groups
2. Restrained distances
 Cl2-Cl3
 3 with sigma of 0.02
 C46-Cl4 = C46-Cl5
 1.8 with sigma of 0.02
 Cl4-Cl5
 3 with sigma of 0.02
 C47-Cl6 = C47-Cl7
 1.8 with sigma of 0.02
 Cl6-Cl7
 3 with sigma of 0.02
 C45-Cl2 = C45-Cl3
 1.8 with sigma of 0.02
3. Uiso/Uaniso restraints and constraints
Uanis(C45) \\sim Ueq, Uanis(C46) \\sim Ueq, Uanis(C47) \\sim Ueq: with sigma of
0.001 and sigma for terminal atoms of 0.002
Uanis(C25) \\sim Ueq, Uanis(C23) \\sim Ueq, Uanis(Cl2) \\sim Ueq, Uanis(C34)
\\sim Ueq, Uanis(Cl3) \\sim Ueq, Uanis(Cl4) \\sim Ueq: with sigma of 0.01 and
sigma for terminal atoms of 0.02
Uanis(Cl5) \\sim Ueq, Uanis(Cl6) \\sim Ueq, Uanis(Cl7) \\sim Ueq, Uanis(C24)
\\sim Ueq: with sigma of 0.01 and sigma for terminal atoms of 0.02
4. Others
 Fixed Sof: C45(0.33333) H45A(0.33333) H45B(0.33333) Cl2(0.33333) Cl3(0.33333)
 C46(0.25) H46A(0.25) H46B(0.25) Cl4(0.25) Cl5(0.25) C47(0.25) H47B(0.25)
 H47A(0.25) Cl6(0.25) Cl7(0.25)
5.a Secondary CH2 refined with riding coordinates:
 C45(H45A,H45B), C46(H46A,H46B), C47(H47B,H47A)
5.b Aromatic/amide H refined with riding coordinates:
 C2(H2), C3(H3), C7(H7), C8(H8), C12(H12), C13(H13), C17(H17), C18(H18),
 C22(H22), C23(H23), C24(H24), C25(H25), C26(H26), C28(H28), C29(H29), C30(H30),
  C31(H31), C32(H32), C34(H34), C35(H35), C36(H36), C37(H37), C38(H38),
 C40(H40), C41(H41), C42(H42), C43(H43), C44(H44)
;
_olex2_submission_special_instructions 'No special instructions were received'

loop_
_space_group_symop_operation_xyz
'x, y, z'
'-x+1/2, y+1/2, -z+1/2'
'-x, -y, -z'
'x-1/2, -y-1/2, z-1/2'

loop_
_atom_site_label
_atom_site_type_symbol
_atom_site_fract_x
_atom_site_fract_y
_atom_site_fract_z
_atom_site_U_iso_or_equiv
_atom_site_adp_type
_atom_site_occupancy
_atom_site_site_symmetry_order
_atom_site_calc_flag
_atom_site_refinement_flags_posn
_atom_site_refinement_flags_adp
_atom_site_refinement_flags_occupancy
_atom_site_disorder_assembly
_atom_site_disorder_group
Ni1 Ni 0.41119(5) 0.38367(2) 0.93288(4) 0.02167(17) Uani 1 1 d . . . . .
Cl1 Cl 0.24902(10) 0.32929(5) 0.87406(9) 0.0353(3) Uani 1 1 d . . . . .
O1 O 0.4343(3) 0.33644(14) 1.0642(2) 0.0288(7) Uani 1 1 d . . . . .
N1 N 0.5212(3) 0.32373(15) 0.8936(2) 0.0177(7) Uani 1 1 d . . . . .
N2 N 0.4271(3) 0.44038(14) 0.8212(2) 0.0151(7) Uani 1 1 d . . . . .
N3 N 0.3512(3) 0.45622(15) 0.9958(2) 0.0174(7) Uani 1 1 d . . . . .
C1 C 0.3826(3) 0.35132(19) 1.1379(3) 0.0206(9) Uani 1 1 d . . . . .
C2 C 0.3822(4) 0.2982(2) 1.1949(3) 0.0253(10) Uani 1 1 d . . . . .
H2 H 0.3517 0.2956 1.2501 0.030 Uiso 1 1 calc R . . . .
C3 C 0.4329(4) 0.2517(2) 1.1572(3) 0.0273(10) Uani 1 1 d . . . . .
H3 H 0.4445 0.2107 1.1809 0.033 Uiso 1 1 calc R . . . .
C4 C 0.4655(3) 0.27566(19) 1.0754(3) 0.0210(9) Uani 1 1 d . . . . .
C5 C 0.5261(3) 0.24482(19) 1.0178(3) 0.0217(9) Uani 1 1 d . . . . .
C6 C 0.5580(3) 0.26924(19) 0.9371(3) 0.0216(9) Uani 1 1 d . . . . .
C7 C 0.6308(4) 0.2379(2) 0.8857(3) 0.0252(9) Uani 1 1 d . . . . .
H7 H 0.6686 0.1997 0.9022 0.030 Uiso 1 1 calc R . . . .
C8 C 0.6349(4) 0.2734(2) 0.8097(3) 0.0247(9) Uani 1 1 d . . . . .
H8 H 0.6772 0.2650 0.7629 0.030 Uiso 1 1 calc R . . . .
C9 C 0.5640(3) 0.32600(19) 0.8121(3) 0.0199(9) Uani 1 1 d . . . . .
C10 C 0.5367(4) 0.37076(19) 0.7413(3) 0.0205(9) Uani 1 1 d . . . . .
C11 C 0.4699(3) 0.42322(19) 0.7439(3) 0.0204(9) Uani 1 1 d . . . . .
C12 C 0.4348(4) 0.46770(19) 0.6697(3) 0.0231(9) Uani 1 1 d . . . . .
H12 H 0.4526 0.4670 0.6088 0.028 Uiso 1 1 calc R . . . .
C13 C 0.3717(4) 0.51088(19) 0.7018(3) 0.0229(9) Uani 1 1 d . . . . .
H13 H 0.3362 0.5456 0.6673 0.027 Uiso 1 1 calc R . . . .
C14 C 0.3686(3) 0.49440(19) 0.7977(3) 0.0195(9) Uani 1 1 d . . . . .
C15 C 0.3187(3) 0.52879(18) 0.8596(3) 0.0188(8) Uani 1 1 d . . . . .
C16 C 0.3205(3) 0.51229(19) 0.9543(3) 0.0191(9) Uani 1 1 d . . . . .
C17 C 0.2852(3) 0.55283(19) 1.0223(3) 0.0211(9) Uani 1 1 d . . . . .
H17 H 0.2610 0.5944 1.0119 0.025 Uiso 1 1 calc R . . . .
C18 C 0.2935(4) 0.52006(19) 1.1032(3) 0.0224(9) Uani 1 1 d . . . . .
H18 H 0.2770 0.5346 1.1608 0.027 Uiso 1 1 calc R . . . .
C19 C 0.3315(3) 0.45938(19) 1.0865(3) 0.0198(9) Uani 1 1 d . . . . .
C20 C 0.3420(3) 0.40991(19) 1.1509(3) 0.0204(9) Uani 1 1 d . . . . .
C21 C 0.5540(4) 0.1789(2) 1.0460(3) 0.0245(10) Uani 1 1 d . . . . .
C22 C 0.4794(4) 0.1335(2) 1.0048(5) 0.0480(15) Uani 1 1 d . . . . .
H22 H 0.4182 0.1430 0.9526 0.058 Uiso 1 1 calc R . . . .
C23 C 0.4942(5) 0.0734(3) 1.0402(6) 0.0649(19) Uani 1 1 d . U . . .
H23 H 0.4418 0.0421 1.0134 0.078 Uiso 1 1 calc R . . . .
C24 C 0.5850(5) 0.0598(3) 1.1141(5) 0.0525(16) Uani 1 1 d . U . . .
H24 H 0.5948 0.0189 1.1382 0.063 Uiso 1 1 calc R . . . .
C25 C 0.6599(6) 0.1038(3) 1.1523(4) 0.0484(15) Uani 1 1 d . U . . .
H25 H 0.7230 0.0939 1.2026 0.058 Uiso 1 1 calc R . . . .
C26 C 0.6447(5) 0.1639(2) 1.1181(4) 0.0423(13) Uani 1 1 d . . . . .
H26 H 0.6979 0.1949 1.1451 0.051 Uiso 1 1 calc R . . . .
C27 C 0.5806(4) 0.3611(2) 0.6523(3) 0.0236(9) Uani 1 1 d . . . . .
C28 C 0.5501(4) 0.3085(2) 0.5969(3) 0.0330(11) Uani 1 1 d . . . . .
H28 H 0.4996 0.2793 0.6142 0.040 Uiso 1 1 calc R . . . .
C29 C 0.5935(5) 0.2985(3) 0.5161(4) 0.0439(13) Uani 1 1 d . . . . .
H29 H 0.5748 0.2620 0.4797 0.053 Uiso 1 1 calc R . . . .
C30 C 0.6637(5) 0.3421(3) 0.4896(4) 0.0458(14) Uani 1 1 d . . . . .
H30 H 0.6926 0.3355 0.4343 0.055 Uiso 1 1 calc R . . . .
C31 C 0.6922(5) 0.3947(3) 0.5421(4) 0.0437(13) Uani 1 1 d . . . . .
H31 H 0.7403 0.4244 0.5228 0.052 Uiso 1 1 calc R . . . .
C32 C 0.6506(4) 0.4046(2) 0.6241(3) 0.0308(11) Uani 1 1 d . . . . .
H32 H 0.6704 0.4411 0.6604 0.037 Uiso 1 1 calc R . . . .
C33 C 0.2615(3) 0.58778(19) 0.8237(3) 0.0205(9) Uani 1 1 d . . . . .
C34 C 0.3190(4) 0.63477(19) 0.7884(3) 0.0237(9) Uani 1 1 d . U . . .
H34 H 0.3970 0.6294 0.7879 0.028 Uiso 1 1 calc R . . . .
C35 C 0.2652(4) 0.6889(2) 0.7543(3) 0.0262(10) Uani 1 1 d . . . . .
H35 H 0.3061 0.7205 0.7307 0.031 Uiso 1 1 calc R . . . .
C36 C 0.1511(4) 0.6974(2) 0.7544(3) 0.0301(10) Uani 1 1 d . . . . .
H36 H 0.1136 0.7346 0.7308 0.036 Uiso 1 1 calc R . . . .
C37 C 0.0930(4) 0.6513(2) 0.7891(3) 0.0339(11) Uani 1 1 d . . . . .
H37 H 0.0152 0.6571 0.7897 0.041 Uiso 1 1 calc R . . . .
C38 C 0.1463(4) 0.5968(2) 0.8230(3) 0.0278(10) Uani 1 1 d . . . . .
H38 H 0.1047 0.5652 0.8459 0.033 Uiso 1 1 calc R . . . .
C39 C 0.3034(4) 0.41944(18) 1.2419(3) 0.0208(9) Uani 1 1 d . . . . .
C40 C 0.1929(4) 0.4374(2) 1.2413(3) 0.0256(10) Uani 1 1 d . . . . .
H40 H 0.1408 0.4452 1.1825 0.031 Uiso 1 1 calc R . . . .
C41 C 0.1580(4) 0.4440(2) 1.3273(4) 0.0351(12) Uani 1 1 d . . . . .
H41 H 0.0826 0.4568 1.3269 0.042 Uiso 1 1 calc R . . . .
C42 C 0.2336(5) 0.4318(2) 1.4127(3) 0.0340(12) Uani 1 1 d . . . . .
H42 H 0.2096 0.4361 1.4708 0.041 Uiso 1 1 calc R . . . .
C43 C 0.3428(4) 0.4136(2) 1.4141(3) 0.0319(11) Uani 1 1 d . . . . .
H43 H 0.3941 0.4051 1.4730 0.038 Uiso 1 1 calc R . . . .
C44 C 0.3782(4) 0.4077(2) 1.3290(3) 0.0261(10) Uani 1 1 d . . . . .
H44 H 0.4542 0.3955 1.3303 0.031 Uiso 1 1 calc R . . . .
C45 C 0.9742(9) 0.4252(5) 0.8310(8) 0.010(2) Uani 0.3333 1 d D U P A 1
H45A H 1.0370 0.4147 0.7999 0.012 Uiso 0.3333 1 calc R . P A 1
H45B H 0.9226 0.4552 0.7912 0.012 Uiso 0.3333 1 calc R . P A 1
Cl2 Cl 1.0272(6) 0.4537(3) 0.9525(5) 0.0449(14) Uani 0.3333 1 d D U P A 1
Cl3 Cl 0.8904(7) 0.3498(3) 0.8590(5) 0.0526(18) Uani 0.3333 1 d D U P A 1
C46 C 0.9814(18) 0.3936(8) 0.8464(14) 0.028(4) Uani 0.25 1 d D U P B 2
H46A H 1.0448 0.3744 0.8235 0.033 Uiso 0.25 1 calc R . P B 2
H46B H 0.9284 0.4126 0.7914 0.033 Uiso 0.25 1 calc R . P B 2
Cl4 Cl 1.0334(17) 0.4490(9) 0.9311(16) 0.167(9) Uani 0.25 1 d D U P B 2
Cl5 Cl 0.9041(10) 0.3328(5) 0.9040(10) 0.086(4) Uani 0.25 1 d D U P B 2
C47 C 1.0172(18) 0.4027(12) 0.8964(11) 0.047(6) Uani 0.25 1 d D U P C 3
H47B H 1.0308 0.4475 0.9056 0.057 Uiso 0.25 1 calc R . P C 3
H47A H 1.0871 0.3848 0.8821 0.057 Uiso 0.25 1 calc R . P C 3
Cl6 Cl 0.9135(7) 0.3942(4) 0.7983(4) 0.072(2) Uani 0.25 1 d D U P C 3
Cl7 Cl 1.0048(6) 0.3728(3) 1.0046(4) 0.0631(17) Uani 0.25 1 d D U P C 3

loop_
_atom_site_aniso_label
_atom_site_aniso_U_11
_atom_site_aniso_U_22
_atom_site_aniso_U_33
_atom_site_aniso_U_23
_atom_site_aniso_U_13
_atom_site_aniso_U_12
Ni1 0.0224(3) 0.0223(3) 0.0211(3) -0.0024(2) 0.0067(2) 0.0010(2)
Cl1 0.0293(6) 0.0357(7) 0.0405(7) -0.0130(5) 0.0072(5) -0.0057(5)
O1 0.0360(18) 0.0306(18) 0.0228(16) -0.0023(13) 0.0130(14) 0.0028(14)
N1 0.0202(17) 0.0205(18) 0.0136(17) 0.0017(13) 0.0066(14) 0.0023(14)
N2 0.0185(17) 0.0176(17) 0.0111(16) -0.0006(13) 0.0076(13) 0.0029(13)
N3 0.0196(17) 0.0200(18) 0.0139(17) -0.0008(13) 0.0067(14) -0.0008(14)
C1 0.024(2) 0.024(2) 0.017(2) -0.0017(17) 0.0094(17) 0.0001(17)
C2 0.032(2) 0.028(2) 0.019(2) 0.0022(18) 0.0123(19) 0.0023(19)
C3 0.037(3) 0.024(2) 0.024(2) 0.0056(18) 0.013(2) 0.0054(19)
C4 0.023(2) 0.024(2) 0.016(2) -0.0003(16) 0.0042(17) 0.0028(17)
C5 0.020(2) 0.026(2) 0.020(2) 0.0009(17) 0.0058(17) 0.0021(17)
C6 0.022(2) 0.023(2) 0.021(2) -0.0009(17) 0.0077(18) 0.0000(17)
C7 0.025(2) 0.026(2) 0.025(2) -0.0005(18) 0.0081(19) 0.0057(18)
C8 0.025(2) 0.030(2) 0.022(2) -0.0011(18) 0.0114(18) 0.0022(18)
C9 0.019(2) 0.024(2) 0.019(2) -0.0014(17) 0.0073(17) -0.0009(17)
C10 0.026(2) 0.022(2) 0.016(2) -0.0010(16) 0.0104(18) -0.0038(17)
C11 0.025(2) 0.024(2) 0.014(2) -0.0014(16) 0.0069(17) -0.0021(17)
C12 0.030(2) 0.024(2) 0.016(2) -0.0004(17) 0.0088(18) -0.0020(18)
C13 0.033(2) 0.021(2) 0.015(2) 0.0029(16) 0.0070(18) 0.0010(18)
C14 0.022(2) 0.021(2) 0.016(2) -0.0002(16) 0.0062(17) -0.0028(17)
C15 0.021(2) 0.019(2) 0.017(2) 0.0008(16) 0.0055(17) -0.0038(16)
C16 0.019(2) 0.023(2) 0.015(2) -0.0006(16) 0.0045(17) -0.0011(16)
C17 0.023(2) 0.020(2) 0.021(2) -0.0019(17) 0.0068(18) -0.0006(17)
C18 0.027(2) 0.026(2) 0.015(2) -0.0031(17) 0.0074(18) -0.0010(18)
C19 0.019(2) 0.025(2) 0.015(2) -0.0015(16) 0.0037(17) -0.0023(17)
C20 0.022(2) 0.027(2) 0.014(2) -0.0015(16) 0.0063(17) -0.0020(17)
C21 0.027(2) 0.031(2) 0.018(2) 0.0024(18) 0.0114(19) 0.0075(19)
C22 0.027(3) 0.029(3) 0.086(4) 0.013(3) 0.010(3) 0.004(2)
C23 0.041(3) 0.037(3) 0.120(5) 0.013(3) 0.027(4) -0.002(3)
C24 0.057(3) 0.046(3) 0.068(4) 0.031(3) 0.043(3) 0.024(3)
C25 0.069(4) 0.053(3) 0.022(2) 0.003(2) 0.008(3) 0.030(3)
C26 0.051(3) 0.037(3) 0.031(3) -0.009(2) -0.007(2) 0.020(2)
C27 0.025(2) 0.028(2) 0.020(2) 0.0000(18) 0.0112(18) 0.0053(18)
C28 0.047(3) 0.031(3) 0.025(2) -0.0021(19) 0.016(2) 0.003(2)
C29 0.066(4) 0.042(3) 0.028(3) -0.010(2) 0.019(3) 0.006(3)
C30 0.055(3) 0.067(4) 0.022(3) -0.006(3) 0.023(3) 0.005(3)
C31 0.050(3) 0.061(4) 0.029(3) 0.003(2) 0.027(3) -0.002(3)
C32 0.034(3) 0.040(3) 0.023(2) -0.002(2) 0.015(2) -0.002(2)
C33 0.025(2) 0.023(2) 0.013(2) -0.0020(16) 0.0032(17) 0.0003(17)
C34 0.031(2) 0.023(2) 0.018(2) -0.0015(17) 0.0096(18) -0.0005(18)
C35 0.036(3) 0.023(2) 0.021(2) 0.0006(18) 0.0076(19) -0.0029(19)
C36 0.037(3) 0.024(2) 0.026(2) 0.0048(19) 0.000(2) 0.009(2)
C37 0.025(2) 0.036(3) 0.039(3) 0.004(2) 0.004(2) 0.007(2)
C38 0.030(2) 0.027(2) 0.027(2) 0.0036(19) 0.009(2) -0.0013(19)
C39 0.029(2) 0.019(2) 0.018(2) -0.0020(16) 0.0122(18) -0.0038(17)
C40 0.029(2) 0.029(2) 0.021(2) -0.0031(18) 0.0108(19) -0.0017(19)
C41 0.039(3) 0.034(3) 0.041(3) -0.004(2) 0.027(2) 0.000(2)
C42 0.059(3) 0.029(3) 0.021(2) -0.0040(19) 0.024(2) -0.007(2)
C43 0.053(3) 0.030(3) 0.014(2) -0.0013(18) 0.009(2) -0.005(2)
C44 0.032(2) 0.028(2) 0.019(2) -0.0002(18) 0.0065(19) -0.0008(19)
C45 0.010(2) 0.011(2) 0.010(2) -0.0007(10) 0.0039(11) 0.0002(10)
Cl2 0.033(3) 0.030(2) 0.067(3) -0.008(2) 0.002(2) -0.009(2)
Cl3 0.040(3) 0.053(4) 0.066(4) -0.035(3) 0.015(3) 0.000(3)
C46 0.028(4) 0.027(4) 0.028(4) 0.0001(10) 0.0065(14) 0.0007(10)
Cl4 0.081(9) 0.157(14) 0.281(19) 0.026(13) 0.083(11) -0.001(9)
Cl5 0.039(5) 0.059(6) 0.167(12) -0.052(7) 0.036(7) 0.004(4)
C47 0.047(6) 0.047(6) 0.048(6) -0.0009(10) 0.0104(16) 0.0005(10)
Cl6 0.079(5) 0.107(6) 0.027(3) -0.018(3) 0.005(3) 0.069(5)
Cl7 0.071(4) 0.070(4) 0.054(4) 0.005(3) 0.027(3) 0.031(3)

loop_
_atom_type_symbol
_atom_type_description
_atom_type_scat_dispersion_real
_atom_type_scat_dispersion_imag
_atom_type_scat_source
C C 0.0033 0.0016 'International Tables Vol C Tables 4.2.6.8 and 6.1.1.4'
H H 0.0000 0.0000 'International Tables Vol C Tables 4.2.6.8 and 6.1.1.4'
Cl Cl 0.1484 0.1585 'International Tables Vol C Tables 4.2.6.8 and 6.1.1.4'
N N 0.0061 0.0033 'International Tables Vol C Tables 4.2.6.8 and 6.1.1.4'
Ni Ni 0.3393 1.1124 'International Tables Vol C Tables 4.2.6.8 and 6.1.1.4'
O O 0.0106 0.0060 'International Tables Vol C Tables 4.2.6.8 and 6.1.1.4'

loop_
_geom_angle_atom_site_label_1
_geom_angle_atom_site_label_2
_geom_angle_atom_site_label_3
_geom_angle
_geom_angle_site_symmetry_1
_geom_angle_site_symmetry_3
_geom_angle_publ_flag
O1 Ni1 Cl1 90.68(9) . . ?
N1 Ni1 Cl1 97.23(10) . . ?
N1 Ni1 O1 88.60(12) . . ?
N1 Ni1 N2 89.06(13) . . ?
N1 Ni1 N3 160.66(13) . . ?
N2 Ni1 Cl1 103.90(10) . . ?
N2 Ni1 O1 165.42(13) . . ?
N3 Ni1 Cl1 101.84(10) . . ?
N3 Ni1 O1 87.99(12) . . ?
N3 Ni1 N2 89.46(12) . . ?
C1 O1 Ni1 125.5(3) . . ?
C4 O1 Ni1 123.3(2) . . ?
C4 O1 C1 107.1(3) . . ?
C6 N1 Ni1 126.4(3) . . ?
C6 N1 C9 105.9(3) . . ?
C9 N1 Ni1 127.3(3) . . ?
C11 N2 Ni1 125.8(3) . . ?
C14 N2 Ni1 124.6(2) . . ?
C14 N2 C11 107.3(3) . . ?
C16 N3 Ni1 125.7(3) . . ?
C16 N3 C19 106.3(3) . . ?
C19 N3 Ni1 128.0(3) . . ?
O1 C1 C2 108.4(3) . . ?
O1 C1 C20 123.4(4) . . ?
C20 C1 C2 128.2(4) . . ?
C3 C2 C1 108.3(4) . . ?
C2 C3 C4 107.0(4) . . ?
O1 C4 C3 109.3(3) . . ?
O1 C4 C5 124.0(4) . . ?
C5 C4 C3 126.6(4) . . ?
C4 C5 C6 126.0(4) . . ?
C4 C5 C21 114.3(4) . . ?
C6 C5 C21 119.6(4) . . ?
N1 C6 C5 125.7(4) . . ?
N1 C6 C7 110.3(4) . . ?
C5 C6 C7 123.9(4) . . ?
C8 C7 C6 106.6(4) . . ?
C7 C8 C9 107.7(4) . . ?
N1 C9 C8 109.3(3) . . ?
N1 C9 C10 125.0(4) . . ?
C10 C9 C8 125.6(4) . . ?
C9 C10 C11 126.1(4) . . ?
C9 C10 C27 117.1(4) . . ?
C11 C10 C27 116.7(4) . . ?
N2 C11 C10 124.3(4) . . ?
N2 C11 C12 108.6(3) . . ?
C10 C11 C12 127.2(4) . . ?
C13 C12 C11 107.9(4) . . ?
C12 C13 C14 107.1(4) . . ?
N2 C14 C13 109.1(3) . . ?
N2 C14 C15 124.7(4) . . ?
C15 C14 C13 126.1(4) . . ?
C14 C15 C16 124.6(4) . . ?
C14 C15 C33 117.9(4) . . ?
C16 C15 C33 117.4(4) . . ?
N3 C16 C15 126.4(4) . . ?
N3 C16 C17 109.7(3) . . ?
C15 C16 C17 123.9(4) . . ?
C18 C17 C16 106.7(4) . . ?
C17 C18 C19 107.7(4) . . ?
N3 C19 C18 109.5(3) . . ?
N3 C19 C20 125.3(4) . . ?
C20 C19 C18 125.2(4) . . ?
C1 C20 C19 126.3(4) . . ?
C1 C20 C39 115.6(4) . . ?
C19 C20 C39 118.1(4) . . ?
C22 C21 C5 118.6(4) . . ?
C26 C21 C5 121.5(4) . . ?
C26 C21 C22 119.5(5) . . ?
C21 C22 C23 119.5(6) . . ?
C24 C23 C22 119.9(6) . . ?
C25 C24 C23 120.6(5) . . ?
C24 C25 C26 119.8(5) . . ?
C21 C26 C25 120.7(5) . . ?
C28 C27 C10 120.1(4) . . ?
C32 C27 C10 120.6(4) . . ?
C32 C27 C28 119.3(4) . . ?
C27 C28 C29 120.3(5) . . ?
C30 C29 C28 119.5(5) . . ?
C31 C30 C29 120.8(4) . . ?
C30 C31 C32 120.0(5) . . ?
C27 C32 C31 120.0(5) . . ?
C34 C33 C15 121.7(4) . . ?
C34 C33 C38 118.1(4) . . ?
C38 C33 C15 120.2(4) . . ?
C35 C34 C33 121.4(4) . . ?
C34 C35 C36 120.0(4) . . ?
C37 C36 C35 119.3(4) . . ?
C36 C37 C38 121.0(4) . . ?
C37 C38 C33 120.3(4) . . ?
C40 C39 C20 121.3(4) . . ?
C40 C39 C44 119.0(4) . . ?
C44 C39 C20 119.7(4) . . ?
C39 C40 C41 120.1(4) . . ?
C42 C41 C40 119.9(4) . . ?
C43 C42 C41 120.6(4) . . ?
C42 C43 C44 119.8(4) . . ?
C43 C44 C39 120.7(4) . . ?
Cl2 C45 Cl3 99.6(5) . . ?
Cl4 C46 Cl5 108.1(11) . . ?
Cl6 C47 Cl7 121.4(12) . . ?

loop_
_geom_bond_atom_site_label_1
_geom_bond_atom_site_label_2
_geom_bond_distance
_geom_bond_site_symmetry_2
_geom_bond_publ_flag
Ni1 Cl1 2.2791(12) . ?
Ni1 O1 2.114(3) . ?
Ni1 N1 2.027(3) . ?
Ni1 N2 2.068(3) . ?
Ni1 N3 2.028(3) . ?
O1 C1 1.384(5) . ?
O1 C4 1.371(5) . ?
N1 C6 1.364(5) . ?
N1 C9 1.385(5) . ?
N2 C11 1.379(5) . ?
N2 C14 1.371(5) . ?
N3 C16 1.369(5) . ?
N3 C19 1.382(5) . ?
C1 C2 1.415(6) . ?
C1 C20 1.389(6) . ?
C2 C3 1.355(6) . ?
C3 C4 1.421(6) . ?
C4 C5 1.394(6) . ?
C5 C6 1.408(6) . ?
C5 C21 1.504(6) . ?
C6 C7 1.439(6) . ?
C7 C8 1.348(6) . ?
C8 C9 1.431(6) . ?
C9 C10 1.394(6) . ?
C10 C11 1.400(6) . ?
C10 C27 1.507(5) . ?
C11 C12 1.431(6) . ?
C12 C13 1.351(6) . ?
C13 C14 1.436(5) . ?
C14 C15 1.398(6) . ?
C15 C16 1.406(5) . ?
C15 C33 1.490(6) . ?
C16 C17 1.448(6) . ?
C17 C18 1.349(6) . ?
C18 C19 1.431(6) . ?
C19 C20 1.405(6) . ?
C20 C39 1.500(5) . ?
C21 C22 1.375(7) . ?
C21 C26 1.369(6) . ?
C22 C23 1.397(8) . ?
C23 C24 1.378(9) . ?
C24 C25 1.345(9) . ?
C25 C26 1.391(8) . ?
C27 C28 1.394(6) . ?
C27 C32 1.386(6) . ?
C28 C29 1.396(7) . ?
C29 C30 1.379(8) . ?
C30 C31 1.369(8) . ?
C31 C32 1.400(6) . ?
C33 C34 1.391(6) . ?
C33 C38 1.401(6) . ?
C34 C35 1.379(6) . ?
C35 C36 1.389(7) . ?
C36 C37 1.377(7) . ?
C37 C38 1.382(6) . ?
C39 C40 1.387(6) . ?
C39 C44 1.395(6) . ?
C40 C41 1.402(6) . ?
C41 C42 1.382(7) . ?
C42 C43 1.371(7) . ?
C43 C44 1.391(6) . ?
C45 Cl2 1.830(11) . ?
C45 Cl3 2.011(12) . ?
C46 Cl4 1.726(17) . ?
C46 Cl5 1.910(16) . ?
C47 Cl6 1.674(16) . ?
C47 Cl7 1.725(16) . ?
